data_4021472
loop_
_publ_author_name
'Alberto Avenoza'
'Jes\'us H. Busto'
'Gonzalo Jim\'enez-Os\'es'
'Jes\'us M. Peregrina'

_publ_contact_author_email alberto.avenoza@dq.unirioja.es
_publ_contact_author_name 'Alberto Avenoza'
_publ_section_title
;
 S~N~2 Reaction of Sulfur Nucleophiles with Hindered Sulfamidates:
 Enantioselective Synthesis of \a-Methylisocysteine
;
_journal_name_full 'Journal of Organic Chemistry'
_journal_page_first 1692
_journal_page_last 1695
_journal_paper_doi 10.1021/jo051632c
_journal_volume 71
_journal_year 2006
_chemical_compound_source 'Local laboratory'
_chemical_formula_moiety 'C10 H18 N2 O5 S '
_chemical_formula_sum 'C10 H18 N2 O5 S'
_chemical_formula_weight 278.327
_chemical_name_systematic
;
 ?
;
_space_group_IT_number 19
_symmetry_cell_setting orthorhombic
_symmetry_space_group_name_Hall 'P 2ac 2ab'
_symmetry_space_group_name_H-M 'P 21 21 21'
_audit_creation_method maXus
_cell_angle_alpha 90.00
_cell_angle_beta 90.00
_cell_angle_gamma 90.00
_cell_formula_units_Z 4
_cell_length_a 9.4080(2)
_cell_length_b 10.1250(2)
_cell_length_c 14.0952(3)
_cell_measurement_reflns_used 7045
_cell_measurement_temperature 173
_cell_volume 1342.65(5)
_computing_cell_refinement 'HKL Scalepack (Otwinowski & Minor 1997)'
_computing_data_collection KappaCCD
_computing_data_reduction 'Denzo and Scalepak (Otwinowski & Minor, 1997)'
_computing_structure_refinement 'SHELXL-97 (Sheldrick, 1997)'
_diffrn_measured_fraction_theta_full 0.994
_diffrn_measured_fraction_theta_max 0.994
_diffrn_measurement_device KappaCCD
_diffrn_measurement_method CCD
_diffrn_orient_matrix_type X=UH
_diffrn_orient_matrix_UB_11 0.06417
_diffrn_orient_matrix_UB_12 -0.08437
_diffrn_orient_matrix_UB_13 -0.00786
_diffrn_orient_matrix_UB_21 0.00628
_diffrn_orient_matrix_UB_22 0.01387
_diffrn_orient_matrix_UB_23 -0.09759
_diffrn_orient_matrix_UB_31 0.05638
_diffrn_orient_matrix_UB_32 0.04199
_diffrn_orient_matrix_UB_33 0.00959
_diffrn_radiation_source 'fine-focus sealed tube'
_diffrn_radiation_type ' MoK\a'
_diffrn_radiation_wavelength_id all
_diffrn_reflns_limit_h_max 10
_diffrn_reflns_limit_h_min -12
_diffrn_reflns_limit_k_max 13
_diffrn_reflns_limit_k_min -13
_diffrn_reflns_limit_l_max 18
_diffrn_reflns_limit_l_min -18
_diffrn_reflns_number 14043
_diffrn_reflns_theta_full 27.89
_diffrn_reflns_theta_max 27.89
_diffrn_reflns_theta_min 1.44
_exptl_absorpt_coefficient_mu 0.256
_exptl_absorpt_correction_type none
_exptl_crystal_colour Colourless
_exptl_crystal_density_diffrn 1.377
_exptl_crystal_density_method 'not measured'
_exptl_crystal_description Prisme
_refine_diff_density_max 0.229
_refine_diff_density_min -0.255
_refine_diff_density_rms 0.042
_refine_ls_abs_structure_details 'Flack H D (1983), Acta Cryst. A39, 876-881'
_refine_ls_abs_structure_Flack 0.01(7)
_refine_ls_extinction_method none
_refine_ls_goodness_of_fit_ref 1.043
_refine_ls_hydrogen_treatment refxyz
_refine_ls_matrix_type full
_refine_ls_number_parameters 163
_refine_ls_number_reflns 3187
_refine_ls_number_restraints 0
_refine_ls_restrained_S_all 1.043
_refine_ls_R_factor_all 0.0415
_refine_ls_R_factor_gt 0.0360
_refine_ls_shift/su_max 0.000
_refine_ls_shift/su_mean 0.000
_refine_ls_structure_factor_coef Fsqd
_refine_ls_weighting_details 'calc w=1/[\s^2^(Fo^2^)+(0.0532P)^2^+0.2175P] where P=(Fo^2^+2Fc^2^)/3'
_refine_ls_weighting_scheme calc
_refine_ls_wR_factor_gt 0.0928
_refine_ls_wR_factor_ref 0.0957
_reflns_number_gt 2895
_reflns_number_total 3187
_reflns_threshold_expression >2sigma(I)
_cod_data_source_file jo051632csi20050804_060556.cif
_cod_depositor_comments
;
The following automatic conversions were performed:
'_symmetry_cell_setting' value 'Orthorhombic' changed to 'orthorhombic'
according to '/home/saulius/struct/CIF-dictionaries/cif_core.dic'
dictionary named 'cif_core.dic' version 2.4.1 from 2010-06-29.

Automatic conversion script
Id: cif_fix_enum 1527 2010-12-29 10:47:43Z saulius 
;
_cod_original_sg_symbol_H-M 'P 21 21 21    '
_cod_original_formula_sum 'C10 H18 N2 O5 S '
_cod_database_code 4021472

loop_
_symmetry_equiv_pos_as_xyz
+X,+Y,+Z
'-X+ 1/2,-Y,+Z+ 1/2'
'+X+ 1/2,-Y+ 1/2,-Z'
'-X,+Y+ 1/2,-Z+ 1/2'

loop_
_atom_site_label
_atom_site_type_symbol
_atom_site_fract_x
_atom_site_fract_y
_atom_site_fract_z
_atom_site_U_iso_or_equiv
_atom_site_adp_type
_atom_site_occupancy
_atom_site_symmetry_multiplicity
_atom_site_calc_flag
_atom_site_refinement_flags
S1 S 0.86325(5) 0.09204(5) 0.04173(3) 0.03108(12) Uani 1 1 d .
O2 O 0.56553(14) 0.25806(14) 0.24665(11) 0.0347(3) Uani 1 1 d .
O3 O 1.15324(15) -0.02294(13) 0.21597(9) 0.0317(3) Uani 1 1 d .
O4 O 1.16891(17) 0.08177(14) -0.02038(9) 0.0377(3) Uani 1 1 d .
N5 N 1.19861(18) 0.00962(17) 0.06233(11) 0.0327(4) Uani 1 1 d .
N6 N 0.79062(16) 0.19849(15) 0.24197(11) 0.0298(3) Uani 1 1 d .
O7 O 0.61882(16) 0.04611(13) 0.20911(11) 0.0384(3) Uani 1 1 d .
C8 C 1.0428(2) 0.26523(19) 0.12385(15) 0.0344(4) Uani 1 1 d .
O9 O 0.88269(16) -0.15107(13) 0.10815(11) 0.0410(3) Uani 1 1 d .
C10 C 1.11849(19) 0.02874(16) 0.14059(13) 0.0267(4) Uani 1 1 d .
C11 C 0.98977(19) 0.12250(17) 0.13778(13) 0.0273(4) Uani 1 1 d .
C12 C 0.9116(2) 0.11078(18) 0.23412(12) 0.0290(4) Uani 1 1 d .
C13 C 0.6559(2) 0.15651(17) 0.22976(13) 0.0298(4) Uani 1 1 d .
C14 C 0.8210(2) -0.0774(2) 0.05548(13) 0.0336(4) Uani 1 1 d .
C15 C 1.1380(3) -0.0082(2) -0.09657(14) 0.0425(5) Uani 1 1 d .
C16 C 0.4192(2) 0.2371(2) 0.22040(17) 0.0384(5) Uani 1 1 d .
C17 C 1.3429(2) -0.0427(2) 0.06506(14) 0.0373(4) Uani 1 1 d .
C18 C 0.6996(3) -0.1176(2) -0.00795(19) 0.0513(6) Uani 1 1 d .
H6 H 0.8055 0.2901 0.2563 0.036 Uiso 1 1 d R
H8A H 1.1100 0.2867 0.1727 0.041 Uiso 1 1 d R
H8B H 0.9636 0.3249 0.1272 0.041 Uiso 1 1 d R
H8C H 1.0877 0.2730 0.0629 0.041 Uiso 1 1 d R
H12A H 0.9791 0.1302 0.2832 0.035 Uiso 1 1 d R
H12B H 0.8798 0.0211 0.2404 0.035 Uiso 1 1 d R
H15A H 1.1173 0.0407 -0.1533 0.051 Uiso 1 1 d R
H15B H 1.0571 -0.0611 -0.0798 0.051 Uiso 1 1 d R
H15C H 1.2185 -0.0644 -0.1074 0.051 Uiso 1 1 d R
H16A H 0.3654 0.3152 0.2346 0.046 Uiso 1 1 d R
H16B H 0.3813 0.1638 0.2555 0.046 Uiso 1 1 d R
H16C H 0.4132 0.2187 0.1537 0.046 Uiso 1 1 d R
H17A H 1.3568 -0.0907 0.1230 0.045 Uiso 1 1 d R
H17B H 1.4095 0.0290 0.0620 0.045 Uiso 1 1 d R
H17C H 1.3576 -0.1007 0.0121 0.045 Uiso 1 1 d R
H18A H 0.6804 -0.2097 0.0018 0.062 Uiso 1 1 d R
H18B H 0.7245 -0.1029 -0.0731 0.062 Uiso 1 1 d R
H18C H 0.6165 -0.0669 0.0075 0.062 Uiso 1 1 d R

loop_
_atom_site_aniso_label
_atom_site_aniso_U_11
_atom_site_aniso_U_22
_atom_site_aniso_U_33
_atom_site_aniso_U_23
_atom_site_aniso_U_13
_atom_site_aniso_U_12
S1 0.0311(2) 0.0325(2) 0.0296(2) 0.00427(17) -0.00354(18) 0.0037(2)
O2 0.0239(7) 0.0295(7) 0.0508(8) -0.0068(6) -0.0003(6) 0.0009(5)
O3 0.0304(7) 0.0331(7) 0.0317(6) 0.0028(5) -0.0026(6) 0.0038(6)
O4 0.0473(8) 0.0338(7) 0.0320(7) 0.0082(5) 0.0062(6) 0.0048(6)
N5 0.0300(8) 0.0362(8) 0.0318(8) 0.0047(6) 0.0028(6) 0.0069(7)
N6 0.0256(8) 0.0272(8) 0.0366(8) -0.0031(6) 0.0022(6) 0.0008(6)
O7 0.0340(8) 0.0265(6) 0.0548(8) -0.0023(6) 0.0038(7) -0.0030(6)
C8 0.0308(10) 0.0271(9) 0.0453(11) 0.0026(8) 0.0060(8) -0.0003(8)
O9 0.0433(8) 0.0306(7) 0.0492(8) 0.0014(6) -0.0090(7) 0.0026(7)
C10 0.0256(9) 0.0234(8) 0.0312(8) 0.0001(7) -0.0013(7) -0.0012(7)
C11 0.0270(9) 0.0253(8) 0.0296(8) 0.0019(7) -0.0004(7) 0.0015(7)
C12 0.0285(9) 0.0301(9) 0.0286(8) 0.0017(7) 0.0002(7) 0.0023(7)
C13 0.0308(10) 0.0275(9) 0.0310(9) 0.0009(7) 0.0018(8) 0.0007(8)
C14 0.0312(9) 0.0351(10) 0.0346(9) -0.0061(8) 0.0008(8) 0.0025(8)
C15 0.0503(13) 0.0465(11) 0.0308(9) 0.0010(8) 0.0030(10) 0.0124(11)
C16 0.0246(10) 0.0371(10) 0.0536(12) -0.0033(9) -0.0025(9) -0.0013(8)
C17 0.0261(10) 0.0429(10) 0.0430(11) -0.0058(8) 0.0010(8) 0.0055(8)
C18 0.0413(13) 0.0483(13) 0.0644(15) -0.0187(11) -0.0154(12) 0.0034(10)

loop_
_atom_type_symbol
_atom_type_description
_atom_type_scat_dispersion_real
_atom_type_scat_dispersion_imag
_atom_type_scat_source
C C 0.0033 0.0016 'International Tables Vol C Tables 4.2.6.8 and 6.1.1.4'
H H 0.0000 0.0000 'International Tables Vol C Tables 4.2.6.8 and 6.1.1.4'
N N 0.0061 0.0033 'International Tables Vol C Tables 4.2.6.8 and 6.1.1.4'
O O 0.0106 0.0060 'International Tables Vol C Tables 4.2.6.8 and 6.1.1.4'
S S 0.1246 0.1234 'International Tables Vol C Tables 4.2.6.8 and 6.1.1.4'

loop_
_diffrn_radiation_wavelength
0.71073

loop_
_geom_angle_atom_site_label_1
_geom_angle_atom_site_label_2
_geom_angle_atom_site_label_3
_geom_angle
C14 S1 C11 103.21(8)
C13 O2 C16 116.26(16)
N5 O4 C15 109.32(14)
C10 N5 O4 119.52(15)
C10 N5 C17 123.40(16)
O4 N5 C17 113.36(15)
C13 N6 C12 122.42(16)
O3 C10 N5 119.80(16)
O3 C10 C11 119.62(16)
N5 C10 C11 120.45(15)
C10 C11 C8 109.09(15)
C10 C11 C12 107.69(14)
C8 C11 C12 109.71(15)
C10 C11 S1 115.28(12)
C8 C11 S1 105.92(13)
C12 C11 S1 109.08(12)
N6 C12 C11 113.16(15)
O7 C13 N6 126.49(18)
O7 C13 O2 124.33(18)
N6 C13 O2 109.16(15)
O9 C14 C18 124.4(2)
O9 C14 S1 124.07(15)
C18 C14 S1 111.53(15)
C13 N6 H6 117.9
C12 N6 H6 119.6
C11 C8 H8A 109.5
C11 C8 H8B 109.4
H8A C8 H8B 109.5
C11 C8 H8C 109.5
H8A C8 H8C 109.5
H8B C8 H8C 109.5
N6 C12 H12A 109.8
C11 C12 H12A 107.6
N6 C12 H12B 109.2
C11 C12 H12B 107.5
H12A C12 H12B 109.5
O4 C15 H15A 109.7
O4 C15 H15B 109.3
H15A C15 H15B 109.5
O4 C15 H15C 109.5
H15A C15 H15C 109.5
H15B C15 H15C 109.5
O2 C16 H16A 109.2
O2 C16 H16B 109.6
H16A C16 H16B 109.5
O2 C16 H16C 109.6
H16A C16 H16C 109.5
H16B C16 H16C 109.5
N5 C17 H17A 109.5
N5 C17 H17B 109.3
H17A C17 H17B 109.5
N5 C17 H17C 109.6
H17A C17 H17C 109.5
H17B C17 H17C 109.5
C14 C18 H18A 108.7
C14 C18 H18B 109.9
H18A C18 H18B 109.5
C14 C18 H18C 109.8
H18A C18 H18C 109.5
H18B C18 H18C 109.5

loop_
_geom_bond_atom_site_label_1
_geom_bond_atom_site_label_2
_geom_bond_distance
S1 C14 1.771(2)
S1 C11 1.8290(19)
O2 C13 1.355(2)
O2 C16 1.441(2)
O3 C10 1.229(2)
O4 N5 1.404(2)
O4 C15 1.438(3)
N5 C10 1.350(2)
N5 C17 1.458(2)
N6 C13 1.348(2)
N6 C12 1.448(2)
O7 C13 1.207(2)
C8 C11 1.541(3)
O9 C14 1.202(2)
C10 C11 1.539(2)
C11 C12 1.549(2)
C14 C18 1.506(3)
N6 H6 0.9600
C8 H8A 0.9601
C8 H8B 0.9600
C8 H8C 0.9601
C12 H12A 0.9600
C12 H12B 0.9600
C15 H15A 0.9601
C15 H15B 0.9601
C15 H15C 0.9600
C16 H16A 0.9600
C16 H16B 0.9600
C16 H16C 0.9599
C17 H17A 0.9599
C17 H17B 0.9600
C17 H17C 0.9600
C18 H18A 0.9600
C18 H18B 0.9599
C18 H18C 0.9600

loop_
_cod_related_entry_id
_cod_related_entry_database
_cod_related_entry_code
1 ChemSpider 9761975
